data_4301759
loop_
_publ_author_name
'Frank L. Mulligan'
'Dominic C. Babbini'
'Isaac R. Davis'
'Stephanie K. Hurst'
'Gary S. Nichol'

_publ_contact_author 'Dr Stephanie K. Hurst'
_publ_contact_author_email stephanie.hurst@nau.edu
_publ_contact_author_fax '+1 928.523.8111'
_publ_contact_author_phone '+1 (928) 523-6204'
_publ_section_title
;
Monomers and Polymers of Tripalladium(0) Ditropylium Halides
;
_journal_name_full 'Inorganic Chemistry'
_journal_page_first 2708
_journal_page_last 2710
_journal_paper_doi 10.1021/ic8014578
_journal_volume 48
_journal_year 2009
_chemical_formula_moiety 'C14 H14 Br3 Pd3 -, C24 H20 P +, C2 H3 N'
_chemical_formula_sum 'C40 H37 Br3 N P Pd3'
_chemical_formula_weight 1121.61
_chemical_name_systematic
;
 ?
;
_space_group_IT_number 14
_symmetry_cell_setting monoclinic
_symmetry_space_group_name_Hall '-P 2yn'
_symmetry_space_group_name_H-M 'P 1 21/n 1'
_atom_sites_solution_hydrogens geom
_atom_sites_solution_primary direct
_atom_sites_solution_secondary difmap
_audit_creation_method SHELXL-97
_cell_angle_alpha 90.00
_cell_angle_beta 90.838(6)
_cell_angle_gamma 90.00
_cell_formula_units_Z 4
_cell_length_a 7.550(3)
_cell_length_b 30.138(11)
_cell_length_c 16.293(6)
_cell_measurement_reflns_used 1905
_cell_measurement_temperature 120(2)
_cell_measurement_theta_max 21.50
_cell_measurement_theta_min 2.50
_cell_volume 3707(2)
_computing_cell_refinement 'SAINT (Bruker, 2001)'
_computing_data_collection 'SMART (Bruker, 2001)'
_computing_data_reduction SAINT
_computing_molecular_graphics 'ORTEP3 for Windows (Farrugia, 1997)'
_computing_publication_material 'SHELXTL and local programs'
_computing_structure_refinement SHELXTL
_computing_structure_solution 'SHELXTL (Sheldrick, 2001)'
_diffrn_ambient_temperature 120(2)
_diffrn_measured_fraction_theta_full 0.990
_diffrn_measured_fraction_theta_max 0.990
_diffrn_measurement_device_type 'Bruker SMART 1000 CCD diffractometer'
_diffrn_measurement_method 'thin-slice \w scans'
_diffrn_radiation_monochromator graphite
_diffrn_radiation_source 'sealed tube'
_diffrn_radiation_type MoK\a
_diffrn_radiation_wavelength 0.71073
_diffrn_reflns_av_R_equivalents 0.1032
_diffrn_reflns_av_sigmaI/netI 0.1048
_diffrn_reflns_limit_h_max 8
_diffrn_reflns_limit_h_min -8
_diffrn_reflns_limit_k_max 32
_diffrn_reflns_limit_k_min -32
_diffrn_reflns_limit_l_max 17
_diffrn_reflns_limit_l_min -17
_diffrn_reflns_number 19496
_diffrn_reflns_theta_full 22.50
_diffrn_reflns_theta_max 22.50
_diffrn_reflns_theta_min 1.42
_diffrn_standards_number 0
_exptl_absorpt_coefficient_mu 4.747
_exptl_absorpt_correction_T_max 0.7973
_exptl_absorpt_correction_T_min 0.2319
_exptl_absorpt_correction_type numerical
_exptl_absorpt_process_details 'SADABS; Sheldrick, 1996'
_exptl_crystal_colour 'dark purple'
_exptl_crystal_density_diffrn 2.010
_exptl_crystal_density_method 'not measured'
_exptl_crystal_description blade
_exptl_crystal_F_000 2168
_exptl_crystal_size_max 0.44
_exptl_crystal_size_mid 0.09
_exptl_crystal_size_min 0.05
_refine_diff_density_max 1.798
_refine_diff_density_min -2.180
_refine_diff_density_rms 0.319
_refine_ls_extinction_method none
_refine_ls_goodness_of_fit_ref 1.092
_refine_ls_hydrogen_treatment constr
_refine_ls_matrix_type full
_refine_ls_number_parameters 434
_refine_ls_number_reflns 4794
_refine_ls_number_restraints 323
_refine_ls_restrained_S_all 1.061
_refine_ls_R_factor_all 0.1433
_refine_ls_R_factor_gt 0.0529
_refine_ls_shift/su_max 0.001
_refine_ls_shift/su_mean 0.000
_refine_ls_structure_factor_coef Fsqd
_refine_ls_weighting_details 'calc w=1/[\s^2^(Fo^2^)+(0.0000P)^2^+186.2965P] where P=(Fo^2^+2Fc^2^)/3'
_refine_ls_weighting_scheme calc
_refine_ls_wR_factor_gt 0.1042
_refine_ls_wR_factor_ref 0.1686
_reflns_number_gt 2667
_reflns_number_total 4794
_reflns_threshold_expression I>2\s(I)
_cod_data_source_file ic8014578_si_001_1.cif
_cod_data_source_block 2
_cod_original_sg_symbol_H-M 'P 21/n'
_cod_database_code 4301759

loop_
_symmetry_equiv_pos_as_xyz
'x, y, z'
'-x+1/2, y+1/2, -z+1/2'
'-x, -y, -z'
'x-1/2, -y-1/2, z-1/2'

loop_
_atom_site_label
_atom_site_type_symbol
_atom_site_fract_x
_atom_site_fract_y
_atom_site_fract_z
_atom_site_U_iso_or_equiv
_atom_site_adp_type
_atom_site_occupancy
_atom_site_symmetry_multiplicity
_atom_site_calc_flag
_atom_site_refinement_flags
_atom_site_disorder_assembly
_atom_site_disorder_group
Pd1 Pd 0.74281(17) 0.51710(5) 0.15831(9) 0.0171(4) Uani 1 1 d . . .
Pd2 Pd 0.70054(18) 0.43517(5) 0.23036(9) 0.0190(4) Uani 1 1 d . . .
Pd3 Pd 0.74943(18) 0.50953(5) 0.32796(9) 0.0175(4) Uani 1 1 d . . .
Br1 Br 0.7835(3) 0.57264(7) 0.03952(12) 0.0255(5) Uani 1 1 d . . .
Br2 Br 0.6403(3) 0.35088(7) 0.22733(13) 0.0286(5) Uani 1 1 d . . .
Br3 Br 0.7611(2) 0.54651(7) 0.46938(12) 0.0256(5) Uani 1 1 d . . .
C1 C 0.998(2) 0.4488(6) 0.3289(12) 0.023(3) Uani 1 1 d U . .
H1 H 0.9861 0.4325 0.3783 0.028 Uiso 1 1 calc R . .
C2 C 0.982(2) 0.4239(7) 0.2544(12) 0.028(3) Uani 1 1 d U . .
H2 H 0.9716 0.3927 0.2612 0.033 Uiso 1 1 calc R . .
C3 C 0.977(2) 0.4388(6) 0.1717(12) 0.025(3) Uani 1 1 d U . .
H3 H 0.9582 0.4169 0.1306 0.030 Uiso 1 1 calc R . .
C4 C 1.000(2) 0.4834(7) 0.1444(13) 0.027(3) Uani 1 1 d U . .
H4 H 0.9970 0.4872 0.0865 0.033 Uiso 1 1 calc R . .
C5 C 1.024(2) 0.5219(7) 0.1887(12) 0.027(3) Uani 1 1 d U . .
H5 H 1.0374 0.5481 0.1571 0.032 Uiso 1 1 calc R . .
C6 C 1.032(2) 0.5278(6) 0.2762(11) 0.022(3) Uani 1 1 d U . .
H6 H 1.0391 0.5576 0.2952 0.026 Uiso 1 1 calc R . .
C7 C 1.031(2) 0.4941(6) 0.3376(12) 0.020(3) Uani 1 1 d U . .
H7 H 1.0551 0.5039 0.3920 0.024 Uiso 1 1 calc R . .
C8 C 0.442(2) 0.4814(7) 0.1415(12) 0.027(3) Uani 1 1 d U . .
H8 H 0.4376 0.4716 0.0861 0.033 Uiso 1 1 calc R . .
C9 C 0.464(2) 0.5278(7) 0.1529(12) 0.029(3) Uani 1 1 d U . .
H9 H 0.4613 0.5449 0.1039 0.034 Uiso 1 1 calc R . .
C10 C 0.490(2) 0.5519(7) 0.2242(11) 0.023(3) Uani 1 1 d U . .
H10 H 0.5142 0.5827 0.2177 0.027 Uiso 1 1 calc R . .
C11 C 0.484(2) 0.5363(6) 0.3040(12) 0.021(3) Uani 1 1 d U . .
H11 H 0.4954 0.5585 0.3451 0.025 Uiso 1 1 calc R . .
C12 C 0.464(2) 0.4917(6) 0.3347(12) 0.025(3) Uani 1 1 d U . .
H12 H 0.4684 0.4879 0.3926 0.030 Uiso 1 1 calc R . .
C13 C 0.438(2) 0.4527(7) 0.2865(13) 0.026(3) Uani 1 1 d U . .
H13 H 0.4273 0.4259 0.3166 0.032 Uiso 1 1 calc R . .
C14 C 0.425(2) 0.4483(7) 0.2010(13) 0.028(3) Uani 1 1 d U . .
H14 H 0.4024 0.4193 0.1809 0.033 Uiso 1 1 calc R . .
P P 0.6028(6) 0.70656(16) 0.4469(3) 0.0182(12) Uani 1 1 d . . .
C15 C 0.727(3) 0.6990(6) 0.3570(12) 0.026(3) Uani 1 1 d U . .
C16 C 0.705(3) 0.6629(7) 0.3049(12) 0.033(3) Uani 1 1 d U . .
H16 H 0.6150 0.6419 0.3168 0.039 Uiso 1 1 calc R . .
C17 C 0.808(3) 0.6563(7) 0.2362(13) 0.036(4) Uani 1 1 d U . .
H17 H 0.7935 0.6305 0.2035 0.044 Uiso 1 1 calc R . .
C18 C 0.931(3) 0.6883(7) 0.2165(13) 0.038(4) Uani 1 1 d U . .
H18 H 1.0011 0.6848 0.1689 0.046 Uiso 1 1 calc R . .
C19 C 0.954(3) 0.7255(7) 0.2661(12) 0.032(3) Uani 1 1 d U . .
H19 H 1.0358 0.7479 0.2513 0.039 Uiso 1 1 calc R . .
C20 C 0.858(3) 0.7295(7) 0.3364(12) 0.027(3) Uani 1 1 d U . .
H20 H 0.8810 0.7538 0.3721 0.033 Uiso 1 1 calc R . .
C21 C 0.759(2) 0.7101(7) 0.5299(11) 0.025(3) Uani 1 1 d U . .
C22 C 0.880(2) 0.6737(7) 0.5413(11) 0.025(3) Uani 1 1 d U . .
H22 H 0.8669 0.6476 0.5090 0.030 Uiso 1 1 calc R . .
C23 C 1.015(2) 0.6766(7) 0.5992(11) 0.026(3) Uani 1 1 d U . .
H23 H 1.0991 0.6532 0.6048 0.031 Uiso 1 1 calc R . .
C24 C 1.028(2) 0.7135(7) 0.6486(11) 0.024(3) Uani 1 1 d U . .
H24 H 1.1193 0.7153 0.6893 0.029 Uiso 1 1 calc R . .
C25 C 0.907(2) 0.7486(6) 0.6391(11) 0.023(3) Uani 1 1 d U . .
H25 H 0.9167 0.7742 0.6731 0.028 Uiso 1 1 calc R . .
C26 C 0.774(3) 0.7459(7) 0.5796(11) 0.026(3) Uani 1 1 d U . .
H26 H 0.6914 0.7696 0.5738 0.031 Uiso 1 1 calc R . .
C27 C 0.472(2) 0.7569(6) 0.4399(12) 0.023(3) Uani 1 1 d U . .
C28 C 0.356(2) 0.7652(7) 0.5057(12) 0.027(3) Uani 1 1 d U . .
H28 H 0.3565 0.7464 0.5524 0.032 Uiso 1 1 calc R . .
C29 C 0.240(3) 0.8012(6) 0.5012(12) 0.029(3) Uani 1 1 d U . .
H29 H 0.1685 0.8092 0.5463 0.035 Uiso 1 1 calc R . .
C30 C 0.234(3) 0.8247(7) 0.4281(12) 0.029(3) Uani 1 1 d U . .
H30 H 0.1458 0.8470 0.4212 0.034 Uiso 1 1 calc R . .
C31 C 0.346(3) 0.8174(7) 0.3666(13) 0.030(3) Uani 1 1 d U . .
H31 H 0.3465 0.8365 0.3202 0.036 Uiso 1 1 calc R . .
C32 C 0.466(3) 0.7810(6) 0.3710(13) 0.029(3) Uani 1 1 d U . .
H32 H 0.5394 0.7739 0.3261 0.035 Uiso 1 1 calc R . .
C33 C 0.444(3) 0.6617(6) 0.4587(11) 0.022(3) Uani 1 1 d U . .
C34 C 0.460(3) 0.6305(6) 0.5224(12) 0.024(3) Uani 1 1 d U . .
H34 H 0.5508 0.6327 0.5630 0.029 Uiso 1 1 calc R . .
C35 C 0.339(2) 0.5969(6) 0.5236(12) 0.027(3) Uani 1 1 d U . .
H35 H 0.3461 0.5750 0.5655 0.032 Uiso 1 1 calc R . .
C36 C 0.203(2) 0.5940(6) 0.4637(12) 0.025(3) Uani 1 1 d U . .
H36 H 0.1225 0.5698 0.4649 0.030 Uiso 1 1 calc R . .
C37 C 0.187(2) 0.6263(6) 0.4026(12) 0.025(3) Uani 1 1 d U . .
H37 H 0.0923 0.6251 0.3634 0.030 Uiso 1 1 calc R . .
C38 C 0.309(2) 0.6594(6) 0.4005(12) 0.024(3) Uani 1 1 d U . .
H38 H 0.3019 0.6812 0.3584 0.029 Uiso 1 1 calc R . .
N N 0.825(3) 0.8543(6) 0.6381(13) 0.050(5) Uani 1 1 d . . .
C39 C 0.799(3) 0.8678(8) 0.5736(15) 0.034(5) Uani 1 1 d U . .
C40 C 0.766(3) 0.8854(8) 0.4949(13) 0.048(6) Uani 1 1 d U . .
H40A H 0.6939 0.9124 0.4995 0.072 Uiso 1 1 calc R . .
H40B H 0.7022 0.8635 0.4613 0.072 Uiso 1 1 calc R . .
H40C H 0.8786 0.8927 0.4690 0.072 Uiso 1 1 calc R . .

loop_
_atom_site_aniso_label
_atom_site_aniso_U_11
_atom_site_aniso_U_22
_atom_site_aniso_U_33
_atom_site_aniso_U_23
_atom_site_aniso_U_13
_atom_site_aniso_U_12
Pd1 0.0088(8) 0.0246(9) 0.0179(8) 0.0015(7) 0.0027(6) -0.0003(7)
Pd2 0.0108(8) 0.0200(9) 0.0261(9) -0.0009(7) 0.0010(6) -0.0004(6)
Pd3 0.0086(8) 0.0262(9) 0.0176(8) -0.0026(7) 0.0032(6) -0.0004(7)
Br1 0.0251(11) 0.0305(12) 0.0210(11) 0.0023(9) 0.0017(9) -0.0026(9)
Br2 0.0234(11) 0.0216(12) 0.0405(13) 0.0006(10) -0.0044(9) -0.0011(9)
Br3 0.0148(10) 0.0411(13) 0.0210(11) -0.0064(10) 0.0014(8) 0.0006(9)
C1 0.012(7) 0.029(6) 0.028(6) 0.002(6) -0.002(6) 0.008(6)
C2 0.021(7) 0.025(7) 0.037(7) -0.002(5) -0.003(7) 0.007(6)
C3 0.018(7) 0.026(6) 0.032(6) -0.008(6) 0.003(6) 0.006(6)
C4 0.019(7) 0.032(7) 0.031(7) 0.001(5) 0.002(6) 0.008(7)
C5 0.017(7) 0.032(7) 0.032(6) 0.006(6) 0.008(6) -0.002(6)
C6 0.007(6) 0.030(7) 0.029(6) 0.001(5) 0.005(6) 0.001(6)
C7 0.007(6) 0.031(6) 0.022(6) -0.003(5) 0.003(5) 0.004(5)
C8 0.017(7) 0.034(7) 0.031(7) -0.012(6) -0.005(6) 0.013(7)
C9 0.023(7) 0.035(7) 0.027(6) -0.005(6) -0.004(6) 0.000(7)
C10 0.014(7) 0.026(7) 0.028(6) -0.007(5) -0.003(6) -0.004(6)
C11 0.012(6) 0.023(6) 0.027(6) -0.008(5) -0.007(5) -0.006(5)
C12 0.014(7) 0.030(6) 0.032(7) -0.002(5) 0.000(6) -0.005(6)
C13 0.013(7) 0.024(6) 0.042(7) -0.002(6) 0.005(7) 0.003(6)
C14 0.015(7) 0.024(7) 0.045(7) -0.010(6) -0.001(7) 0.015(6)
P 0.019(3) 0.019(3) 0.017(3) 0.002(2) 0.002(2) 0.001(2)
C15 0.034(8) 0.023(8) 0.023(7) -0.003(6) 0.004(6) -0.002(6)
C16 0.041(8) 0.030(8) 0.027(8) -0.008(6) 0.003(6) -0.003(6)
C17 0.047(8) 0.031(8) 0.031(8) -0.009(6) 0.005(7) 0.002(6)
C18 0.052(8) 0.032(8) 0.030(8) -0.004(6) 0.004(7) -0.002(7)
C19 0.040(8) 0.030(8) 0.027(8) -0.001(6) 0.008(6) 0.000(6)
C20 0.032(8) 0.024(7) 0.025(7) 0.002(6) 0.001(6) -0.001(6)
C21 0.021(7) 0.037(8) 0.018(7) -0.007(6) 0.005(6) 0.000(6)
C22 0.013(7) 0.039(8) 0.023(7) -0.009(6) 0.010(6) 0.003(6)
C23 0.018(7) 0.039(8) 0.022(7) -0.004(6) 0.006(6) 0.003(6)
C24 0.023(7) 0.036(8) 0.013(7) 0.001(6) 0.006(6) 0.004(6)
C25 0.029(7) 0.031(7) 0.011(7) -0.004(6) 0.001(6) 0.000(6)
C26 0.029(7) 0.031(7) 0.018(7) -0.007(6) 0.001(6) 0.003(6)
C27 0.019(7) 0.023(7) 0.027(7) -0.003(6) 0.003(6) 0.000(6)
C28 0.027(7) 0.027(7) 0.026(7) -0.003(6) 0.006(6) 0.004(6)
C29 0.028(7) 0.029(8) 0.029(7) -0.007(6) 0.007(6) 0.006(6)
C30 0.032(7) 0.023(7) 0.031(7) -0.013(6) -0.001(6) 0.007(6)
C31 0.033(8) 0.028(7) 0.029(7) -0.001(6) 0.001(6) 0.010(6)
C32 0.026(7) 0.028(8) 0.032(7) 0.004(6) 0.008(6) 0.009(6)
C33 0.028(7) 0.019(7) 0.020(7) -0.005(6) 0.002(6) -0.003(6)
C34 0.028(7) 0.018(7) 0.026(7) -0.002(6) -0.002(6) -0.004(6)
C35 0.023(7) 0.022(7) 0.035(8) -0.001(6) 0.005(6) -0.005(6)
C36 0.015(7) 0.021(7) 0.039(8) -0.005(6) 0.008(6) -0.010(6)
C37 0.020(7) 0.022(7) 0.033(7) -0.009(6) 0.004(6) -0.005(6)
C38 0.030(7) 0.020(7) 0.023(7) -0.001(6) 0.000(6) -0.005(6)
N 0.068(15) 0.032(12) 0.049(14) -0.001(11) -0.003(11) -0.011(10)
C39 0.020(11) 0.045(13) 0.036(12) 0.001(10) -0.005(10) -0.008(10)
C40 0.046(13) 0.060(14) 0.038(12) 0.006(11) -0.004(11) 0.011(11)

loop_
_atom_type_symbol
_atom_type_description
_atom_type_scat_dispersion_real
_atom_type_scat_dispersion_imag
_atom_type_scat_source
C C 0.0033 0.0016 'International Tables Vol C Tables 4.2.6.8 and 6.1.1.4'
H H 0.0000 0.0000 'International Tables Vol C Tables 4.2.6.8 and 6.1.1.4'
P P 0.1023 0.0942 'International Tables Vol C Tables 4.2.6.8 and 6.1.1.4'
Br Br -0.2901 2.4595 'International Tables Vol C Tables 4.2.6.8 and 6.1.1.4'
Pd Pd -0.9988 1.0072 'International Tables Vol C Tables 4.2.6.8 and 6.1.1.4'
N N 0.0061 0.0033 'International Tables Vol C Tables 4.2.6.8 and 6.1.1.4'

loop_
_geom_angle_atom_site_label_1
_geom_angle_atom_site_label_2
_geom_angle_atom_site_label_3
_geom_angle
_geom_angle_site_symmetry_1
_geom_angle_site_symmetry_3
_geom_angle_publ_flag
Pd2 Pd1 Pd3 60.13(5) . . ?
Pd2 Pd1 Br1 156.47(8) . . ?
Pd2 Pd1 C4 74.8(5) . . ?
Pd2 Pd1 C5 94.6(5) . . ?
Pd2 Pd1 C8 63.6(4) . . ?
Pd2 Pd1 C9 91.9(6) . . ?
Pd2 Pd1 C10 95.8(5) . . ?
Pd3 Pd1 Br1 143.16(8) . . ?
Pd3 Pd1 C4 93.5(5) . . ?
Pd3 Pd1 C5 77.0(5) . . ?
Pd3 Pd1 C8 94.4(5) . . ?
Pd3 Pd1 C9 93.3(6) . . ?
Pd3 Pd1 C10 66.4(4) . . ?
Br1 Pd1 C4 96.2(5) . . ?
Br1 Pd1 C5 90.1(5) . . ?
Br1 Pd1 C8 108.1(5) . . ?
Br1 Pd1 C9 89.9(6) . . ?
Br1 Pd1 C10 98.8(5) . . ?
C4 Pd1 C5 36.6(7) . . ?
C4 Pd1 C8 125.8(7) . . ?
C4 Pd1 C9 159.4(7) . . ?
C4 Pd1 C10 159.8(7) . . ?
C5 Pd1 C8 157.8(7) . . ?
C5 Pd1 C9 163.5(7) . . ?
C5 Pd1 C10 129.6(7) . . ?
C8 Pd1 C9 34.2(7) . . ?
C8 Pd1 C10 61.5(6) . . ?
C9 Pd1 C10 34.3(6) . . ?
Pd1 Pd2 Pd3 60.27(6) . . ?
Pd1 Pd2 Br2 153.59(8) . . ?
Pd1 Pd2 C2 95.6(5) . . ?
Pd1 Pd2 C3 70.8(5) . . ?
Pd1 Pd2 C13 94.0(5) . . ?
Pd1 Pd2 C14 81.9(6) . . ?
Pd3 Pd2 Br2 146.03(8) . . ?
Pd3 Pd2 C2 84.4(5) . . ?
Pd3 Pd2 C3 94.9(5) . . ?
Pd3 Pd2 C13 71.9(5) . . ?
Pd3 Pd2 C14 95.6(5) . . ?
Br2 Pd2 C2 91.2(5) . . ?
Br2 Pd2 C3 101.4(5) . . ?
Br2 Pd2 C13 94.7(5) . . ?
Br2 Pd2 C14 90.4(5) . . ?
C2 Pd2 C3 36.7(7) . . ?
C2 Pd2 C13 145.4(7) . . ?
C2 Pd2 C14 177.1(8) . . ?
C3 Pd2 C13 163.8(7) . . ?
C3 Pd2 C14 140.5(7) . . ?
C13 Pd2 C14 36.9(7) . . ?
Pd1 Pd3 Pd2 59.60(5) . . ?
Pd1 Pd3 Br3 149.45(8) . . ?
Pd1 Pd3 C1 93.7(4) . . ?
Pd1 Pd3 C6 68.2(5) . . ?
Pd1 Pd3 C7 95.3(5) . . ?
Pd1 Pd3 C11 77.8(5) . . ?
Pd1 Pd3 C12 93.8(5) . . ?
Pd2 Pd3 Br3 150.66(8) . . ?
Pd2 Pd3 C1 61.8(4) . . ?
Pd2 Pd3 C6 95.6(5) . . ?
Pd2 Pd3 C7 89.5(5) . . ?
Pd2 Pd3 C11 94.7(5) . . ?
Pd2 Pd3 C12 73.3(5) . . ?
Br3 Pd3 C1 106.5(4) . . ?
Br3 Pd3 C6 101.5(5) . . ?
Br3 Pd3 C7 90.4(5) . . ?
Br3 Pd3 C11 91.1(5) . . ?
Br3 Pd3 C12 94.7(5) . . ?
C1 Pd3 C6 61.1(6) . . ?
C1 Pd3 C7 32.1(6) . . ?
C1 Pd3 C11 155.7(6) . . ?
C1 Pd3 C12 121.7(7) . . ?
C6 Pd3 C7 36.2(6) . . ?
C6 Pd3 C11 132.6(7) . . ?
C6 Pd3 C12 162.0(7) . . ?
C7 Pd3 C11 168.6(7) . . ?
C7 Pd3 C12 152.8(7) . . ?
C11 Pd3 C12 38.2(7) . . ?
Pd3 C1 H1 106.7 . . ?
Pd3 C1 C2 107.9(12) . . ?
Pd3 C1 C7 56.0(9) . . ?
H1 C1 C2 116.1 . . ?
H1 C1 C7 116.1 . . ?
C2 C1 C7 127.8(19) . . ?
Pd2 C2 C1 98.3(12) . . ?
Pd2 C2 H2 95.6 . . ?
Pd2 C2 C3 76.9(11) . . ?
C1 C2 H2 115.2 . . ?
C1 C2 C3 129.7(19) . . ?
H2 C2 C3 115.2 . . ?
Pd2 C3 C2 66.5(10) . . ?
Pd2 C3 H3 97.4 . . ?
Pd2 C3 C4 106.5(12) . . ?
C2 C3 H3 116.8 . . ?
C2 C3 C4 126.4(19) . . ?
H3 C3 C4 116.8 . . ?
Pd1 C4 C3 107.2(12) . . ?
Pd1 C4 H4 92.4 . . ?
Pd1 C4 C5 70.7(11) . . ?
C3 C4 H4 114.9 . . ?
C3 C4 C5 130.2(19) . . ?
H4 C4 C5 114.9 . . ?
Pd1 C5 C4 72.7(11) . . ?
Pd1 C5 H5 92.4 . . ?
Pd1 C5 C6 105.1(12) . . ?
C4 C5 H5 115.5 . . ?
C4 C5 C6 129.0(19) . . ?
H5 C5 C6 115.5 . . ?
Pd3 C6 C5 107.4(12) . . ?
Pd3 C6 H6 98.6 . . ?
Pd3 C6 C7 64.5(9) . . ?
C5 C6 H6 116.3 . . ?
C5 C6 C7 127.3(18) . . ?
H6 C6 C7 116.3 . . ?
Pd3 C7 C1 91.9(11) . . ?
Pd3 C7 C6 79.3(10) . . ?
Pd3 C7 H7 100.2 . . ?
C1 C7 C6 129.0(18) . . ?
C1 C7 H7 115.5 . . ?
C6 C7 H7 115.5 . . ?
Pd1 C8 H8 104.7 . . ?
Pd1 C8 C9 57.4(10) . . ?
Pd1 C8 C14 108.6(12) . . ?
H8 C8 C9 115.7 . . ?
H8 C8 C14 115.7 . . ?
C9 C8 C14 128.6(19) . . ?
Pd1 C9 C8 88.4(12) . . ?
Pd1 C9 H9 97.4 . . ?
Pd1 C9 C10 85.3(11) . . ?
C8 C9 H9 115.0 . . ?
C8 C9 C10 130(2) . . ?
H9 C9 C10 115.0 . . ?
Pd1 C10 C9 60.3(10) . . ?
Pd1 C10 H10 102.5 . . ?
Pd1 C10 C11 107.6(13) . . ?
C9 C10 H10 116.4 . . ?
C9 C10 C11 127.2(19) . . ?
H10 C10 C11 116.4 . . ?
Pd3 C11 C10 104.6(12) . . ?
Pd3 C11 H11 93.5 . . ?
Pd3 C11 C12 72.3(10) . . ?
C10 C11 H11 114.8 . . ?
C10 C11 C12 130.4(18) . . ?
H11 C11 C12 114.8 . . ?
Pd3 C12 C11 69.5(10) . . ?
Pd3 C12 H12 93.3 . . ?
Pd3 C12 C13 107.4(12) . . ?
C11 C12 H12 116.9 . . ?
C11 C12 C13 126.2(19) . . ?
H12 C12 C13 116.9 . . ?
Pd2 C13 C12 107.5(12) . . ?
Pd2 C13 H13 95.1 . . ?
Pd2 C13 C14 67.8(10) . . ?
C12 C13 H13 115.4 . . ?
C12 C13 C14 129(2) . . ?
H13 C13 C14 115.4 . . ?
Pd2 C14 C8 100.8(13) . . ?
Pd2 C14 C13 75.3(11) . . ?
Pd2 C14 H14 94.3 . . ?
C8 C14 C13 128.0(19) . . ?
C8 C14 H14 116.0 . . ?
C13 C14 H14 116.0 . . ?
C15 P C21 106.5(9) . . ?
C15 P C27 110.5(9) . . ?
C15 P C33 110.6(9) . . ?
C21 P C27 110.5(9) . . ?
C21 P C33 113.1(9) . . ?
C27 P C33 105.6(9) . . ?
P C15 C16 123.1(16) . . ?
P C15 C20 120.1(15) . . ?
C16 C15 C20 116.8(19) . . ?
C15 C16 H16 118.6 . . ?
C15 C16 C17 123(2) . . ?
H16 C16 C17 118.6 . . ?
C16 C17 H17 120.8 . . ?
C16 C17 C18 118(2) . . ?
H17 C17 C18 120.8 . . ?
C17 C18 H18 119.9 . . ?
C17 C18 C19 120(2) . . ?
H18 C18 C19 119.9 . . ?
C18 C19 H19 120.2 . . ?
C18 C19 C20 120(2) . . ?
H19 C19 C20 120.2 . . ?
C15 C20 C19 122(2) . . ?
C15 C20 H20 119.1 . . ?
C19 C20 H20 119.1 . . ?
P C21 C22 117.7(14) . . ?
P C21 C26 123.3(16) . . ?
C22 C21 C26 118.9(18) . . ?
C21 C22 H22 119.9 . . ?
C21 C22 C23 120.2(18) . . ?
H22 C22 C23 119.9 . . ?
C22 C23 H23 120.2 . . ?
C22 C23 C24 119.7(19) . . ?
H23 C23 C24 120.2 . . ?
C23 C24 H24 119.8 . . ?
C23 C24 C25 120.3(18) . . ?
H24 C24 C25 119.8 . . ?
C24 C25 H25 120.2 . . ?
C24 C25 C26 119.7(18) . . ?
H25 C25 C26 120.2 . . ?
C21 C26 C25 121.2(19) . . ?
C21 C26 H26 119.4 . . ?
C25 C26 H26 119.4 . . ?
P C27 C28 116.2(15) . . ?
P C27 C32 121.4(15) . . ?
C28 C27 C32 121.6(18) . . ?
C27 C28 H28 120.3 . . ?
C27 C28 C29 119.5(19) . . ?
H28 C28 C29 120.3 . . ?
C28 C29 H29 121.4 . . ?
C28 C29 C30 117.2(18) . . ?
H29 C29 C30 121.4 . . ?
C29 C30 H30 118.6 . . ?
C29 C30 C31 122.8(19) . . ?
H30 C30 C31 118.6 . . ?
C30 C31 H31 120.1 . . ?
C30 C31 C32 120(2) . . ?
H31 C31 C32 120.1 . . ?
C27 C32 C31 118.5(19) . . ?
C27 C32 H32 120.8 . . ?
C31 C32 H32 120.8 . . ?
P C33 C34 121.7(14) . . ?
P C33 C38 116.4(14) . . ?
C34 C33 C38 121.9(18) . . ?
C33 C34 H34 121.4 . . ?
C33 C34 C35 117.2(18) . . ?
H34 C34 C35 121.4 . . ?
C34 C35 H35 119.4 . . ?
C34 C35 C36 121.1(19) . . ?
H35 C35 C36 119.4 . . ?
C35 C36 H36 119.7 . . ?
C35 C36 C37 120.6(17) . . ?
H36 C36 C37 119.7 . . ?
C36 C37 H37 120.8 . . ?
C36 C37 C38 118.3(18) . . ?
H37 C37 C38 120.8 . . ?
C33 C38 C37 120.8(19) . . ?
C33 C38 H38 119.6 . . ?
C37 C38 H38 119.6 . . ?
N C39 C40 179(3) . . ?
C39 C40 H40A 109.5 . . ?
C39 C40 H40B 109.5 . . ?
C39 C40 H40C 109.5 . . ?
H40A C40 H40B 109.5 . . ?
H40A C40 H40C 109.5 . . ?
H40B C40 H40C 109.5 . . ?

loop_
_geom_bond_atom_site_label_1
_geom_bond_atom_site_label_2
_geom_bond_distance
_geom_bond_site_symmetry_2
_geom_bond_publ_flag
Pd1 Pd2 2.755(2) . ?
Pd1 Pd3 2.773(2) . ?
Pd1 Br1 2.581(3) . ?
Pd1 C4 2.203(18) . ?
Pd1 C5 2.177(18) . ?
Pd1 C8 2.525(19) . ?
Pd1 C9 2.128(19) . ?
Pd1 C10 2.441(18) . ?
Pd2 Pd3 2.769(2) . ?
Pd2 Br2 2.581(3) . ?
Pd2 C2 2.179(18) . ?
Pd2 C3 2.314(18) . ?
Pd2 C13 2.260(18) . ?
Pd2 C14 2.164(18) . ?
Pd3 Br3 2.560(3) . ?
Pd3 C1 2.624(17) . ?
Pd3 C6 2.371(17) . ?
Pd3 C7 2.177(17) . ?
Pd3 C11 2.189(18) . ?
Pd3 C12 2.226(18) . ?
C1 H1 0.9500 . ?
C1 C2 1.43(3) . ?
C1 C7 1.40(3) . ?
C2 H2 0.9500 . ?
C2 C3 1.42(3) . ?
C3 H3 0.9500 . ?
C3 C4 1.43(3) . ?
C4 H4 0.9500 . ?
C4 C5 1.38(3) . ?
C5 H5 0.9500 . ?
C5 C6 1.44(3) . ?
C6 H6 0.9500 . ?
C6 C7 1.43(3) . ?
C7 H7 0.9500 . ?
C8 H8 0.9500 . ?
C8 C9 1.42(3) . ?
C8 C14 1.40(3) . ?
C9 H9 0.9500 . ?
C9 C10 1.38(3) . ?
C10 H10 0.9500 . ?
C10 C11 1.38(3) . ?
C11 H11 0.9500 . ?
C11 C12 1.44(3) . ?
C12 H12 0.9500 . ?
C12 C13 1.43(3) . ?
C13 H13 0.9500 . ?
C13 C14 1.40(3) . ?
C14 H14 0.9500 . ?
P C15 1.77(2) . ?
P C21 1.783(19) . ?
P C27 1.813(19) . ?
P C33 1.821(19) . ?
C15 C16 1.39(3) . ?
C15 C20 1.39(3) . ?
C16 H16 0.9500 . ?
C16 C17 1.39(3) . ?
C17 H17 0.9500 . ?
C17 C18 1.38(3) . ?
C18 H18 0.9500 . ?
C18 C19 1.39(3) . ?
C19 H19 0.9500 . ?
C19 C20 1.37(3) . ?
C20 H20 0.9500 . ?
C21 C22 1.44(3) . ?
C21 C26 1.35(3) . ?
C22 H22 0.9500 . ?
C22 C23 1.38(3) . ?
C23 H23 0.9500 . ?
C23 C24 1.38(3) . ?
C24 H24 0.9500 . ?
C24 C25 1.40(3) . ?
C25 H25 0.9500 . ?
C25 C26 1.39(2) . ?
C26 H26 0.9500 . ?
C27 C28 1.42(3) . ?
C27 C32 1.34(3) . ?
C28 H28 0.9500 . ?
C28 C29 1.39(3) . ?
C29 H29 0.9500 . ?
C29 C30 1.39(3) . ?
C30 H30 0.9500 . ?
C30 C31 1.34(3) . ?
C31 H31 0.9500 . ?
C31 C32 1.42(3) . ?
C32 H32 0.9500 . ?
C33 C34 1.40(3) . ?
C33 C38 1.38(3) . ?
C34 H34 0.9500 . ?
C34 C35 1.36(3) . ?
C35 H35 0.9500 . ?
C35 C36 1.40(3) . ?
C36 H36 0.9500 . ?
C36 C37 1.40(3) . ?
C37 H37 0.9500 . ?
C37 C38 1.36(3) . ?
C38 H38 0.9500 . ?
N C39 1.14(3) . ?
C39 C40 1.41(3) . ?
C40 H40A 0.9800 . ?
C40 H40B 0.9800 . ?
C40 H40C 0.9800 . ?

loop_
_geom_hbond_atom_site_label_D
_geom_hbond_atom_site_label_H
_geom_hbond_atom_site_label_A
_geom_hbond_distance_DH
_geom_hbond_distance_HA
_geom_hbond_distance_DA
_geom_hbond_angle_DHA
_geom_hbond_site_symmetry_A
C25 H25 N 0.95 2.57 3.24(3) 127.8 .

loop_
_geom_torsion_atom_site_label_1
_geom_torsion_atom_site_label_2
_geom_torsion_atom_site_label_3
_geom_torsion_atom_site_label_4
_geom_torsion
_geom_torsion_site_symmetry_1
_geom_torsion_site_symmetry_2
_geom_torsion_site_symmetry_3
_geom_torsion_site_symmetry_4
_geom_torsion_publ_flag
Pd3 Pd1 Pd2 Br2 175.61(18) . . . . ?
Pd3 Pd1 Pd2 C2 -80.3(5) . . . . ?
Pd3 Pd1 Pd2 C3 -107.6(5) . . . . ?
Pd3 Pd1 Pd2 C13 66.4(5) . . . . ?
Pd3 Pd1 Pd2 C14 101.3(5) . . . . ?
Br1 Pd1 Pd2 Pd3 173.11(19) . . . . ?
Br1 Pd1 Pd2 Br2 -11.3(3) . . . . ?
Br1 Pd1 Pd2 C2 92.9(6) . . . . ?
Br1 Pd1 Pd2 C3 65.5(5) . . . . ?
Br1 Pd1 Pd2 C13 -120.5(5) . . . . ?
Br1 Pd1 Pd2 C14 -85.6(6) . . . . ?
C4 Pd1 Pd2 Pd3 103.2(5) . . . . ?
C4 Pd1 Pd2 Br2 -81.1(6) . . . . ?
C4 Pd1 Pd2 C2 23.0(8) . . . . ?
C4 Pd1 Pd2 C3 -4.4(8) . . . . ?
C4 Pd1 Pd2 C13 169.7(7) . . . . ?
C4 Pd1 Pd2 C14 -155.4(8) . . . . ?
C5 Pd1 Pd2 Pd3 72.2(5) . . . . ?
C5 Pd1 Pd2 Br2 -112.2(5) . . . . ?
C5 Pd1 Pd2 C2 -8.1(7) . . . . ?
C5 Pd1 Pd2 C3 -35.5(7) . . . . ?
C5 Pd1 Pd2 C13 138.6(7) . . . . ?
C5 Pd1 Pd2 C14 173.5(7) . . . . ?
C8 Pd1 Pd2 Pd3 -112.5(5) . . . . ?
C8 Pd1 Pd2 Br2 63.1(5) . . . . ?
C8 Pd1 Pd2 C2 167.2(7) . . . . ?
C8 Pd1 Pd2 C3 139.8(7) . . . . ?
C8 Pd1 Pd2 C13 -46.1(7) . . . . ?
C8 Pd1 Pd2 C14 -11.2(7) . . . . ?
C9 Pd1 Pd2 Pd3 -92.7(5) . . . . ?
C9 Pd1 Pd2 Br2 82.9(6) . . . . ?
C9 Pd1 Pd2 C2 -172.9(7) . . . . ?
C9 Pd1 Pd2 C3 159.7(7) . . . . ?
C9 Pd1 Pd2 C13 -26.3(7) . . . . ?
C9 Pd1 Pd2 C14 8.6(7) . . . . ?
C10 Pd1 Pd2 Pd3 -58.5(4) . . . . ?
C10 Pd1 Pd2 Br2 117.1(4) . . . . ?
C10 Pd1 Pd2 C2 -138.7(7) . . . . ?
C10 Pd1 Pd2 C3 -166.1(7) . . . . ?
C10 Pd1 Pd2 C13 7.9(7) . . . . ?
C10 Pd1 Pd2 C14 42.8(7) . . . . ?
Pd1 Pd2 Pd3 Br3 173.62(16) . . . . ?
Pd1 Pd2 Pd3 C1 -113.6(5) . . . . ?
Pd1 Pd2 Pd3 C6 -60.7(4) . . . . ?
Pd1 Pd2 Pd3 C7 -96.5(5) . . . . ?
Pd1 Pd2 Pd3 C11 72.9(5) . . . . ?
Pd1 Pd2 Pd3 C12 104.9(5) . . . . ?
Br2 Pd2 Pd3 Pd1 -176.51(14) . . . . ?
Br2 Pd2 Pd3 Br3 -2.9(2) . . . . ?
Br2 Pd2 Pd3 C1 69.9(5) . . . . ?
Br2 Pd2 Pd3 C6 122.8(5) . . . . ?
Br2 Pd2 Pd3 C7 87.0(5) . . . . ?
Br2 Pd2 Pd3 C11 -103.6(5) . . . . ?
Br2 Pd2 Pd3 C12 -71.6(6) . . . . ?
C2 Pd2 Pd3 Pd1 99.8(5) . . . . ?
C2 Pd2 Pd3 Br3 -86.6(6) . . . . ?
C2 Pd2 Pd3 C1 -13.8(7) . . . . ?
C2 Pd2 Pd3 C6 39.0(7) . . . . ?
C2 Pd2 Pd3 C7 3.3(7) . . . . ?
C2 Pd2 Pd3 C11 172.7(7) . . . . ?
C2 Pd2 Pd3 C12 -155.4(8) . . . . ?
C3 Pd2 Pd3 Pd1 64.6(5) . . . . ?
C3 Pd2 Pd3 Br3 -121.8(5) . . . . ?
C3 Pd2 Pd3 C1 -49.0(7) . . . . ?
C3 Pd2 Pd3 C6 3.9(7) . . . . ?
C3 Pd2 Pd3 C7 -31.9(7) . . . . ?
C3 Pd2 Pd3 C11 137.5(7) . . . . ?
C3 Pd2 Pd3 C12 169.4(7) . . . . ?
C13 Pd2 Pd3 Pd1 -105.8(6) . . . . ?
C13 Pd2 Pd3 Br3 67.8(6) . . . . ?
C13 Pd2 Pd3 C1 140.6(7) . . . . ?
C13 Pd2 Pd3 C6 -166.5(7) . . . . ?
C13 Pd2 Pd3 C7 157.7(8) . . . . ?
C13 Pd2 Pd3 C11 -32.9(8) . . . . ?
C13 Pd2 Pd3 C12 -1.0(8) . . . . ?
C14 Pd2 Pd3 Pd1 -77.3(6) . . . . ?
C14 Pd2 Pd3 Br3 96.3(6) . . . . ?
C14 Pd2 Pd3 C1 169.1(7) . . . . ?
C14 Pd2 Pd3 C6 -138.0(7) . . . . ?
C14 Pd2 Pd3 C7 -173.7(8) . . . . ?
C14 Pd2 Pd3 C11 -4.4(8) . . . . ?
C14 Pd2 Pd3 C12 27.6(8) . . . . ?
Pd2 Pd1 Pd3 Br3 -173.85(15) . . . . ?
Pd2 Pd1 Pd3 C1 54.1(4) . . . . ?
Pd2 Pd1 Pd3 C6 110.8(5) . . . . ?
Pd2 Pd1 Pd3 C7 86.2(5) . . . . ?
Pd2 Pd1 Pd3 C11 -102.9(5) . . . . ?
Pd2 Pd1 Pd3 C12 -68.1(5) . . . . ?
Br1 Pd1 Pd3 Pd2 -175.42(13) . . . . ?
Br1 Pd1 Pd3 Br3 10.7(2) . . . . ?
Br1 Pd1 Pd3 C1 -121.4(4) . . . . ?
Br1 Pd1 Pd3 C6 -64.6(5) . . . . ?
Br1 Pd1 Pd3 C7 -89.2(5) . . . . ?
Br1 Pd1 Pd3 C11 81.6(5) . . . . ?
Br1 Pd1 Pd3 C12 116.5(5) . . . . ?
C4 Pd1 Pd3 Pd2 -70.3(5) . . . . ?
C4 Pd1 Pd3 Br3 115.9(5) . . . . ?
C4 Pd1 Pd3 C1 -16.2(7) . . . . ?
C4 Pd1 Pd3 C6 40.6(7) . . . . ?
C4 Pd1 Pd3 C7 16.0(7) . . . . ?
C4 Pd1 Pd3 C11 -173.2(7) . . . . ?
C4 Pd1 Pd3 C12 -138.3(7) . . . . ?
C5 Pd1 Pd3 Pd2 -103.2(6) . . . . ?
C5 Pd1 Pd3 Br3 83.0(6) . . . . ?
C5 Pd1 Pd3 C1 -49.1(7) . . . . ?
C5 Pd1 Pd3 C6 7.6(8) . . . . ?
C5 Pd1 Pd3 C7 -16.9(7) . . . . ?
C5 Pd1 Pd3 C11 153.9(7) . . . . ?
C5 Pd1 Pd3 C12 -171.2(8) . . . . ?
C8 Pd1 Pd3 Pd2 56.1(4) . . . . ?
C8 Pd1 Pd3 Br3 -117.8(4) . . . . ?
C8 Pd1 Pd3 C1 110.1(6) . . . . ?
C8 Pd1 Pd3 C6 166.9(7) . . . . ?
C8 Pd1 Pd3 C7 142.3(7) . . . . ?
C8 Pd1 Pd3 C11 -46.9(6) . . . . ?
C8 Pd1 Pd3 C12 -12.0(7) . . . . ?
C9 Pd1 Pd3 Pd2 90.3(5) . . . . ?
C9 Pd1 Pd3 Br3 -83.5(6) . . . . ?
C9 Pd1 Pd3 C1 144.4(7) . . . . ?
C9 Pd1 Pd3 C6 -158.9(7) . . . . ?
C9 Pd1 Pd3 C7 176.6(7) . . . . ?
C9 Pd1 Pd3 C11 -12.6(7) . . . . ?
C9 Pd1 Pd3 C12 22.2(7) . . . . ?
C10 Pd1 Pd3 Pd2 112.3(5) . . . . ?
C10 Pd1 Pd3 Br3 -61.6(5) . . . . ?
C10 Pd1 Pd3 C1 166.3(6) . . . . ?
C10 Pd1 Pd3 C6 -136.9(7) . . . . ?
C10 Pd1 Pd3 C7 -161.5(7) . . . . ?
C10 Pd1 Pd3 C11 9.3(7) . . . . ?
C10 Pd1 Pd3 C12 44.2(7) . . . . ?
Pd1 Pd3 C1 C2 -30.0(13) . . . . ?
Pd1 Pd3 C1 C7 94.0(12) . . . . ?
Pd2 Pd3 C1 C2 22.3(11) . . . . ?
Pd2 Pd3 C1 C7 146.4(13) . . . . ?
Br3 Pd3 C1 C2 173.1(12) . . . . ?
Br3 Pd3 C1 C7 -62.8(12) . . . . ?
C6 Pd3 C1 C2 -92.6(14) . . . . ?
C6 Pd3 C1 C7 31.4(12) . . . . ?
C7 Pd3 C1 C2 -124(2) . . . . ?
C11 Pd3 C1 C2 38(2) . . . . ?
C11 Pd3 C1 C7 162.3(16) . . . . ?
C12 Pd3 C1 C2 66.7(15) . . . . ?
C12 Pd3 C1 C7 -169.2(12) . . . . ?
Pd3 C1 C2 Pd2 -25.5(12) . . . . ?
Pd3 C1 C2 C3 54(2) . . . . ?
C7 C1 C2 Pd2 -85.9(19) . . . . ?
C7 C1 C2 C3 -6(3) . . . . ?
Pd1 Pd2 C2 C1 82.3(12) . . . . ?
Pd1 Pd2 C2 C3 -46.7(11) . . . . ?
Pd3 Pd2 C2 C1 23.0(12) . . . . ?
Pd3 Pd2 C2 C3 -106.0(11) . . . . ?
Br2 Pd2 C2 C1 -123.3(12) . . . . ?
Br2 Pd2 C2 C3 107.8(11) . . . . ?
C3 Pd2 C2 C1 128.9(19) . . . . ?
C13 Pd2 C2 C1 -23(2) . . . . ?
C13 Pd2 C2 C3 -152.2(13) . . . . ?
C14 Pd2 C2 C1 114(15) . . . . ?
C14 Pd2 C2 C3 -15(16) . . . . ?
Pd2 C2 C3 C4 93.6(18) . . . . ?
C1 C2 C3 Pd2 -89.9(19) . . . . ?
C1 C2 C3 C4 4(3) . . . . ?
Pd1 Pd2 C3 C2 130.0(12) . . . . ?
Pd1 Pd2 C3 C4 6.8(12) . . . . ?
Pd3 Pd2 C3 C2 73.8(11) . . . . ?
Pd3 Pd2 C3 C4 -49.3(13) . . . . ?
Br2 Pd2 C3 C2 -76.3(11) . . . . ?
Br2 Pd2 C3 C4 160.6(12) . . . . ?
C2 Pd2 C3 C4 -123.1(19) . . . . ?
C13 Pd2 C3 C2 108(3) . . . . ?
C13 Pd2 C3 C4 -15(3) . . . . ?
C14 Pd2 C3 C2 178.8(12) . . . . ?
C14 Pd2 C3 C4 55.7(18) . . . . ?
Pd2 C3 C4 Pd1 -8.5(15) . . . . ?
Pd2 C3 C4 C5 70(2) . . . . ?
C2 C3 C4 Pd1 -81(2) . . . . ?
C2 C3 C4 C5 -2(3) . . . . ?
Pd2 Pd1 C4 C3 7.1(12) . . . . ?
Pd2 Pd1 C4 C5 -120.4(12) . . . . ?
Pd3 Pd1 C4 C3 64.8(13) . . . . ?
Pd3 Pd1 C4 C5 -62.6(12) . . . . ?
Br1 Pd1 C4 C3 -150.8(13) . . . . ?
Br1 Pd1 C4 C5 81.8(12) . . . . ?
C5 Pd1 C4 C3 127(2) . . . . ?
C8 Pd1 C4 C3 -33.2(17) . . . . ?
C8 Pd1 C4 C5 -160.6(11) . . . . ?
C9 Pd1 C4 C3 -44(3) . . . . ?
C9 Pd1 C4 C5 -172(2) . . . . ?
C10 Pd1 C4 C3 71(3) . . . . ?
C10 Pd1 C4 C5 -56(2) . . . . ?
Pd1 C4 C5 C6 95.7(19) . . . . ?
C3 C4 C5 Pd1 -97(2) . . . . ?
C3 C4 C5 C6 -1(3) . . . . ?
Pd2 Pd1 C5 C4 56.7(12) . . . . ?
Pd2 Pd1 C5 C6 -70.1(13) . . . . ?
Pd3 Pd1 C5 C4 114.6(12) . . . . ?
Pd3 Pd1 C5 C6 -12.2(12) . . . . ?
Br1 Pd1 C5 C4 -100.3(12) . . . . ?
Br1 Pd1 C5 C6 133.0(13) . . . . ?
C4 Pd1 C5 C6 -127(2) . . . . ?
C8 Pd1 C5 C4 45(2) . . . . ?
C8 Pd1 C5 C6 -81(2) . . . . ?
C9 Pd1 C5 C4 170(2) . . . . ?
C9 Pd1 C5 C6 43(3) . . . . ?
C10 Pd1 C5 C4 158.2(11) . . . . ?
C10 Pd1 C5 C6 31.4(17) . . . . ?
Pd1 C5 C6 Pd3 14.6(14) . . . . ?
Pd1 C5 C6 C7 85.3(19) . . . . ?
C4 C5 C6 Pd3 -65(2) . . . . ?
C4 C5 C6 C7 6(3) . . . . ?
Pd1 Pd3 C6 C5 -11.9(12) . . . . ?
Pd1 Pd3 C6 C7 -135.5(12) . . . . ?
Pd2 Pd3 C6 C5 42.2(13) . . . . ?
Pd2 Pd3 C6 C7 -81.4(11) . . . . ?
Br3 Pd3 C6 C5 -161.7(12) . . . . ?
Br3 Pd3 C6 C7 74.6(11) . . . . ?
C1 Pd3 C6 C5 95.7(14) . . . . ?
C1 Pd3 C6 C7 -28.0(11) . . . . ?
C7 Pd3 C6 C5 123.7(19) . . . . ?
C11 Pd3 C6 C5 -59.4(17) . . . . ?
C11 Pd3 C6 C7 177.0(11) . . . . ?
C12 Pd3 C6 C5 -8(3) . . . . ?
C12 Pd3 C6 C7 -132(2) . . . . ?
Pd3 C1 C7 C6 -77.8(18) . . . . ?
C2 C1 C7 Pd3 86.8(19) . . . . ?
C2 C1 C7 C6 9(3) . . . . ?
Pd3 C6 C7 C1 83.7(18) . . . . ?
C5 C6 C7 Pd3 -93.0(18) . . . . ?
C5 C6 C7 C1 -9(3) . . . . ?
Pd1 Pd3 C7 C1 -88.6(12) . . . . ?
Pd1 Pd3 C7 C6 40.8(11) . . . . ?
Pd2 Pd3 C7 C1 -29.2(12) . . . . ?
Pd2 Pd3 C7 C6 100.2(11) . . . . ?
Br3 Pd3 C7 C1 121.5(12) . . . . ?
Br3 Pd3 C7 C6 -109.2(11) . . . . ?
C1 Pd3 C7 C6 129.4(18) . . . . ?
C6 Pd3 C7 C1 -129.4(18) . . . . ?
C11 Pd3 C7 C1 -141(3) . . . . ?
C11 Pd3 C7 C6 -11(4) . . . . ?
C12 Pd3 C7 C1 20(2) . . . . ?
C12 Pd3 C7 C6 149.8(15) . . . . ?
Pd2 Pd1 C8 C9 142.8(13) . . . . ?
Pd2 Pd1 C8 C14 18.4(11) . . . . ?
Pd3 Pd1 C8 C9 89.4(12) . . . . ?
Pd3 Pd1 C8 C14 -35.1(13) . . . . ?
Br1 Pd1 C8 C9 -61.0(13) . . . . ?
Br1 Pd1 C8 C14 174.5(12) . . . . ?
C4 Pd1 C8 C9 -173.1(13) . . . . ?
C4 Pd1 C8 C14 62.4(16) . . . . ?
C5 Pd1 C8 C9 155.3(18) . . . . ?
C5 Pd1 C8 C14 31(3) . . . . ?
C9 Pd1 C8 C14 -124(2) . . . . ?
C10 Pd1 C8 C9 29.3(12) . . . . ?
C10 Pd1 C8 C14 -95.2(14) . . . . ?
Pd1 C8 C9 C10 -83(2) . . . . ?
C14 C8 C9 Pd1 88(2) . . . . ?
C14 C8 C9 C10 6(3) . . . . ?
Pd2 Pd1 C9 C8 -32.8(12) . . . . ?
Pd2 Pd1 C9 C10 97.6(12) . . . . ?
Pd3 Pd1 C9 C8 -93.0(12) . . . . ?
Pd3 Pd1 C9 C10 37.4(12) . . . . ?
Br1 Pd1 C9 C8 123.8(12) . . . . ?
Br1 Pd1 C9 C10 -105.9(12) . . . . ?
C4 Pd1 C9 C8 16(3) . . . . ?
C4 Pd1 C9 C10 147(2) . . . . ?
C5 Pd1 C9 C8 -146(2) . . . . ?
C5 Pd1 C9 C10 -16(3) . . . . ?
C8 Pd1 C9 C10 130.4(19) . . . . ?
C10 Pd1 C9 C8 -130.4(19) . . . . ?
Pd1 C9 C10 C11 -90.2(19) . . . . ?
C8 C9 C10 Pd1 84(2) . . . . ?
C8 C9 C10 C11 -6(3) . . . . ?
Pd2 Pd1 C10 C9 -84.8(12) . . . . ?
Pd2 Pd1 C10 C11 38.6(13) . . . . ?
Pd3 Pd1 C10 C9 -138.6(13) . . . . ?
Pd3 Pd1 C10 C11 -15.2(11) . . . . ?
Br1 Pd1 C10 C9 76.8(12) . . . . ?
Br1 Pd1 C10 C11 -159.9(12) . . . . ?
C4 Pd1 C10 C9 -146(2) . . . . ?
C4 Pd1 C10 C11 -23(3) . . . . ?
C5 Pd1 C10 C9 174.3(13) . . . . ?
C5 Pd1 C10 C11 -62.4(16) . . . . ?
C8 Pd1 C10 C9 -29.2(12) . . . . ?
C8 Pd1 C10 C11 94.2(14) . . . . ?
C9 Pd1 C10 C11 123(2) . . . . ?
Pd1 C10 C11 Pd3 18.4(13) . . . . ?
Pd1 C10 C11 C12 -61(2) . . . . ?
C9 C10 C11 Pd3 84(2) . . . . ?
C9 C10 C11 C12 5(3) . . . . ?
Pd1 Pd3 C11 C10 -15.7(12) . . . . ?
Pd1 Pd3 C11 C12 112.6(11) . . . . ?
Pd2 Pd3 C11 C10 -73.2(12) . . . . ?
Pd2 Pd3 C11 C12 55.1(11) . . . . ?
Br3 Pd3 C11 C10 135.6(12) . . . . ?
Br3 Pd3 C11 C12 -96.1(11) . . . . ?
C1 Pd3 C11 C10 -87(2) . . . . ?
C1 Pd3 C11 C12 41(2) . . . . ?
C6 Pd3 C11 C10 28.8(17) . . . . ?
C6 Pd3 C11 C12 157.1(11) . . . . ?
C7 Pd3 C11 C10 38(4) . . . . ?
C7 Pd3 C11 C12 166(3) . . . . ?
C12 Pd3 C11 C10 -128.3(18) . . . . ?
Pd3 C11 C12 C13 -97.0(18) . . . . ?
C10 C11 C12 Pd3 94(2) . . . . ?
C10 C11 C12 C13 -3(3) . . . . ?
Pd1 Pd3 C12 C11 -64.7(11) . . . . ?
Pd1 Pd3 C12 C13 58.2(14) . . . . ?
Pd2 Pd3 C12 C11 -121.4(11) . . . . ?
Pd2 Pd3 C12 C13 1.5(12) . . . . ?
Br3 Pd3 C12 C11 85.9(11) . . . . ?
Br3 Pd3 C12 C13 -151.2(13) . . . . ?
C1 Pd3 C12 C11 -161.5(10) . . . . ?
C1 Pd3 C12 C13 -38.6(16) . . . . ?
C6 Pd3 C12 C11 -68(3) . . . . ?
C6 Pd3 C12 C13 55(3) . . . . ?
C7 Pd3 C12 C11 -174.1(14) . . . . ?
C7 Pd3 C12 C13 -51(2) . . . . ?
C11 Pd3 C12 C13 122.9(19) . . . . ?
Pd3 C12 C13 Pd2 -1.9(15) . . . . ?
Pd3 C12 C13 C14 -77(2) . . . . ?
C11 C12 C13 Pd2 75(2) . . . . ?
C11 C12 C13 C14 0(3) . . . . ?
Pd1 Pd2 C13 C12 -55.4(14) . . . . ?
Pd1 Pd2 C13 C14 70.7(12) . . . . ?
Pd3 Pd2 C13 C12 1.5(12) . . . . ?
Pd3 Pd2 C13 C14 127.5(12) . . . . ?
Br2 Pd2 C13 C12 149.5(13) . . . . ?
Br2 Pd2 C13 C14 -84.4(12) . . . . ?
C2 Pd2 C13 C12 51(2) . . . . ?
C2 Pd2 C13 C14 176.7(13) . . . . ?
C3 Pd2 C13 C12 -35(3) . . . . ?
C3 Pd2 C13 C14 91(3) . . . . ?
C14 Pd2 C13 C12 -126(2) . . . . ?
Pd1 C8 C14 Pd2 -21.4(13) . . . . ?
Pd1 C8 C14 C13 58(2) . . . . ?
C9 C8 C14 Pd2 -84(2) . . . . ?
C9 C8 C14 C13 -4(3) . . . . ?
Pd2 C13 C14 C8 -92.4(19) . . . . ?
C12 C13 C14 Pd2 94.9(19) . . . . ?
C12 C13 C14 C8 3(3) . . . . ?
Pd1 Pd2 C14 C8 18.7(12) . . . . ?
Pd1 Pd2 C14 C13 -108.0(12) . . . . ?
Pd3 Pd2 C14 C8 77.5(13) . . . . ?
Pd3 Pd2 C14 C13 -49.2(12) . . . . ?
Br2 Pd2 C14 C8 -135.9(12) . . . . ?
Br2 Pd2 C14 C13 97.3(11) . . . . ?
C2 Pd2 C14 C8 -13(16) . . . . ?
C2 Pd2 C14 C13 -140(15) . . . . ?
C3 Pd2 C14 C8 -27.2(19) . . . . ?
C3 Pd2 C14 C13 -154.0(12) . . . . ?
C13 Pd2 C14 C8 126.8(19) . . . . ?
C21 P C15 C16 122.3(18) . . . . ?
C21 P C15 C20 -56.3(18) . . . . ?
C27 P C15 C16 -117.6(18) . . . . ?
C27 P C15 C20 63.7(18) . . . . ?
C33 P C15 C16 -1(2) . . . . ?
C33 P C15 C20 -179.6(16) . . . . ?
P C15 C16 C17 -177.4(17) . . . . ?
C20 C15 C16 C17 1(3) . . . . ?
C15 C16 C17 C18 -4(3) . . . . ?
C16 C17 C18 C19 2(3) . . . . ?
C17 C18 C19 C20 2(3) . . . . ?
C18 C19 C20 C15 -5(3) . . . . ?
P C15 C20 C19 -178.2(16) . . . . ?
C16 C15 C20 C19 3(3) . . . . ?
C15 P C21 C22 -56.5(17) . . . . ?
C15 P C21 C26 120.2(17) . . . . ?
C27 P C21 C22 -176.6(14) . . . . ?
C27 P C21 C26 0(2) . . . . ?
C33 P C21 C22 65.2(17) . . . . ?
C33 P C21 C26 -118.2(18) . . . . ?
P C21 C22 C23 173.3(14) . . . . ?
C26 C21 C22 C23 -4(3) . . . . ?
C21 C22 C23 C24 3(3) . . . . ?
C22 C23 C24 C25 -2(3) . . . . ?
C23 C24 C25 C26 0(3) . . . . ?
P C21 C26 C25 -174.4(15) . . . . ?
C22 C21 C26 C25 2(3) . . . . ?
C24 C25 C26 C21 -1(3) . . . . ?
C15 P C27 C28 175.4(14) . . . . ?
C15 P C27 C32 6(2) . . . . ?
C21 P C27 C28 -67.0(17) . . . . ?
C21 P C27 C32 123.2(17) . . . . ?
C33 P C27 C28 55.7(16) . . . . ?
C33 P C27 C32 -114.0(17) . . . . ?
P C27 C28 C29 -174.4(15) . . . . ?
C32 C27 C28 C29 -5(3) . . . . ?
C27 C28 C29 C30 6(3) . . . . ?
C28 C29 C30 C31 -8(3) . . . . ?
C29 C30 C31 C32 7(3) . . . . ?
P C27 C32 C31 173.3(15) . . . . ?
C28 C27 C32 C31 4(3) . . . . ?
C30 C31 C32 C27 -5(3) . . . . ?
C15 P C33 C34 112.2(16) . . . . ?
C15 P C33 C38 -66.3(17) . . . . ?
C21 P C33 C34 -7.2(19) . . . . ?
C21 P C33 C38 174.4(14) . . . . ?
C27 P C33 C34 -128.2(16) . . . . ?
C27 P C33 C38 53.4(17) . . . . ?
P C33 C34 C35 -176.8(14) . . . . ?
C38 C33 C34 C35 2(3) . . . . ?
C33 C34 C35 C36 0(3) . . . . ?
C34 C35 C36 C37 -2(3) . . . . ?
C35 C36 C37 C38 3(3) . . . . ?
C36 C37 C38 C33 -2(3) . . . . ?
P C33 C38 C37 178.0(15) . . . . ?
C34 C33 C38 C37 0(3) . . . . ?
